data_4337708
loop_
_publ_author_name
'Mesbah, Adel'
'Malliakas, Christos D.'
'Leb\`egue, S\'ebastien'
'Sarjeant, Amy A.'
'Stojko, Wojciech'
'Koscielski, Lukasz A.'
'Ibers, James A.'

_publ_section_title
;
 Syntheses, Structures, and Electronic Properties of Ba3FeUS6 and
 Ba3AgUS6.
;
_journal_issue 6
_journal_name_full 'Inorganic chemistry'
_journal_page_first 2899
_journal_page_last 2903
_journal_paper_doi 10.1021/ic4026574
_journal_volume 53
_journal_year 2014
_chemical_formula_sum 'Ag Ba3 S6 U'
_chemical_formula_weight 950.28
_chemical_name_systematic
;
 ?
;
_space_group_crystal_system trigonal
_space_group_IT_number 167
_space_group_name_Hall '-R 3 2"c'
_space_group_name_H-M_alt 'R -3 c :H'
_symmetry_space_group_name_Hall '-R 3 2"c'
_symmetry_space_group_name_H-M 'R -3 c :H'
_audit_creation_method SHELXL-2013
_cell_angle_alpha 90
_cell_angle_beta 90
_cell_angle_gamma 120
_cell_formula_units_Z 6
_cell_length_a 12.1630(3)
_cell_length_b 12.1630(3)
_cell_length_c 13.9400(4)
_cell_measurement_reflns_used 6.700
_cell_measurement_temperature 100(2)
_cell_measurement_theta_max 9952
_cell_measurement_theta_min 72.551
_cell_volume 1785.97(8)
_computing_structure_refinement 'SHELXL-2013 (Sheldrick, 2013)'
_diffrn_ambient_temperature 100(2)
_diffrn_measured_fraction_theta_full 0.997
_diffrn_measured_fraction_theta_max 1.000
_diffrn_radiation_type MoK\a
_diffrn_radiation_wavelength 0.71073
_diffrn_reflns_av_R_equivalents 0.0332
_diffrn_reflns_av_unetI/netI 0.0081
_diffrn_reflns_Laue_measured_fraction_full 0.997
_diffrn_reflns_Laue_measured_fraction_max 1.000
_diffrn_reflns_limit_h_max 20
_diffrn_reflns_limit_h_min -20
_diffrn_reflns_limit_k_max 20
_diffrn_reflns_limit_k_min -15
_diffrn_reflns_limit_l_max 23
_diffrn_reflns_limit_l_min -23
_diffrn_reflns_number 30534
_diffrn_reflns_point_group_measured_fraction_full 0.997
_diffrn_reflns_point_group_measured_fraction_max 1.000
_diffrn_reflns_theta_full 25.242
_diffrn_reflns_theta_max 36.359
_diffrn_reflns_theta_min 3.350
_exptl_absorpt_coefficient_mu 25.936
_exptl_absorpt_correction_T_max 0.4577
_exptl_absorpt_correction_T_min 0.1681
_exptl_absorpt_correction_type numerical
_exptl_absorpt_process_details 'face indexed (Sheldrick, 2008'
_exptl_crystal_colour Black
_exptl_crystal_density_diffrn 5.301
_exptl_crystal_F_000 2418
_exptl_crystal_size_max 0.098
_exptl_crystal_size_mid 0.097
_exptl_crystal_size_min 0.060
_refine_diff_density_max 3.649
_refine_diff_density_min -3.875
_refine_diff_density_rms 0.191
_refine_ls_extinction_coef 0.000152(15)
_refine_ls_extinction_expression Fc^*^=kFc[1+0.001xFc^2^\l^3^/sin(2\q)]^-1/4^
_refine_ls_extinction_method SHELXL
_refine_ls_goodness_of_fit_ref 2.597
_refine_ls_hydrogen_treatment undef
_refine_ls_matrix_type full
_refine_ls_number_parameters 20
_refine_ls_number_reflns 969
_refine_ls_number_restraints 0
_refine_ls_restrained_S_all 2.597
_refine_ls_R_factor_all 0.0138
_refine_ls_R_factor_gt 0.0132
_refine_ls_shift/su_max 0.000
_refine_ls_shift/su_mean 0.000
_refine_ls_structure_factor_coef Fsqd
_refine_ls_weighting_details
;
 w=1/[\s^2^(Fo^2^)+(0.0043P)^2^]
 where P=(1.0000Fo^2^+0.0000Fc^2^)
;
_refine_ls_weighting_scheme calc
_refine_ls_wR_factor_gt 0.0276
_refine_ls_wR_factor_ref 0.0276
_reflns_Friedel_coverage 0.000
_reflns_number_gt 952
_reflns_number_total 969
_reflns_threshold_expression 'I > 2\s(I)'
_cod_data_source_file ic4026574_si_001.cif
_cod_data_source_block Ba3AgUS6
_cod_original_cell_volume 1785.97(10)
_cod_database_code 4337708
_shelx_space_group_comment
;
The symmetry employed for this shelxl refinement is uniquely defined
by the following loop, which should always be used as a source of
symmetry information in preference to the above space-group names.
They are only intended as comments.
;
_shelx_estimated_absorpt_t_min 0.185
_shelx_estimated_absorpt_t_max 0.305
_shelxl_version_number 2013-2

loop_
_space_group_symop_operation_xyz
'x, y, z'
'-y, x-y, z'
'-x+y, -x, z'
'y, x, -z+1/2'
'x-y, -y, -z+1/2'
'-x, -x+y, -z+1/2'
'x+2/3, y+1/3, z+1/3'
'-y+2/3, x-y+1/3, z+1/3'
'-x+y+2/3, -x+1/3, z+1/3'
'y+2/3, x+1/3, -z+5/6'
'x-y+2/3, -y+1/3, -z+5/6'
'-x+2/3, -x+y+1/3, -z+5/6'
'x+1/3, y+2/3, z+2/3'
'-y+1/3, x-y+2/3, z+2/3'
'-x+y+1/3, -x+2/3, z+2/3'
'y+1/3, x+2/3, -z+7/6'
'x-y+1/3, -y+2/3, -z+7/6'
'-x+1/3, -x+y+2/3, -z+7/6'
'-x, -y, -z'
'y, -x+y, -z'
'x-y, x, -z'
'-y, -x, z-1/2'
'-x+y, y, z-1/2'
'x, x-y, z-1/2'
'-x+2/3, -y+1/3, -z+1/3'
'y+2/3, -x+y+1/3, -z+1/3'
'x-y+2/3, x+1/3, -z+1/3'
'-y+2/3, -x+1/3, z-1/6'
'-x+y+2/3, y+1/3, z-1/6'
'x+2/3, x-y+1/3, z-1/6'
'-x+1/3, -y+2/3, -z+2/3'
'y+1/3, -x+y+2/3, -z+2/3'
'x-y+1/3, x+2/3, -z+2/3'
'-y+1/3, -x+2/3, z+1/6'
'-x+y+1/3, y+2/3, z+1/6'
'x+1/3, x-y+2/3, z+1/6'

loop_
_atom_site_label
_atom_site_type_symbol
_atom_site_fract_x
_atom_site_fract_y
_atom_site_fract_z
_atom_site_U_iso_or_equiv
_atom_site_adp_type
_atom_site_occupancy
_atom_site_site_symmetry_order
_atom_site_calc_flag
_atom_site_refinement_flags_posn
_atom_site_refinement_flags_adp
_atom_site_refinement_flags_occupancy
U1 U 0.0000 0.0000 0.0000 0.00551(4) Uani 1 6 d S T P
Ba1 Ba 0.04062(2) 0.3333 0.0833 0.00647(4) Uani 1 2 d S T P
Ag1 Ag 0.0000 0.0000 0.2500 0.02405(10) Uani 1 6 d S T P
S1 S 0.18550(4) 0.15920(5) 0.10968(3) 0.00803(8) Uani 1 1 d . . .

loop_
_atom_site_aniso_label
_atom_site_aniso_U_11
_atom_site_aniso_U_22
_atom_site_aniso_U_33
_atom_site_aniso_U_23
_atom_site_aniso_U_13
_atom_site_aniso_U_12
U1 0.00473(5) 0.00473(5) 0.00708(7) 0.000 0.000 0.00236(3)
Ba1 0.00582(5) 0.00601(7) 0.00763(7) -0.00120(5) -0.00060(2) 0.00300(3)
Ag1 0.03128(16) 0.03128(16) 0.00960(17) 0.000 0.000 0.01564(8)
S1 0.00688(18) 0.00722(18) 0.00906(19) -0.00123(15) -0.00150(14) 0.00283(16)

loop_
_atom_type_symbol
_atom_type_description
_atom_type_scat_dispersion_real
_atom_type_scat_dispersion_imag
_atom_type_scat_source
S S 0.1246 0.1234 'International Tables Vol C Tables 4.2.6.8 and 6.1.1.4'
Ag Ag -0.8971 1.1015 'International Tables Vol C Tables 4.2.6.8 and 6.1.1.4'
Ba Ba -0.3244 2.2819 'International Tables Vol C Tables 4.2.6.8 and 6.1.1.4'
U U -9.6767 9.6646 'International Tables Vol C Tables 4.2.6.8 and 6.1.1.4'

loop_
_geom_angle_atom_site_label_1
_geom_angle_atom_site_label_2
_geom_angle_atom_site_label_3
_geom_angle
_geom_angle_site_symmetry_1
_geom_angle_site_symmetry_3
S1 U1 S1 89.137(15) 19 21
S1 U1 S1 90.863(15) 19 3
S1 U1 S1 180.00(3) 21 3
S1 U1 S1 89.137(15) 19 20
S1 U1 S1 89.137(15) 21 20
S1 U1 S1 90.863(15) 3 20
S1 U1 S1 90.863(15) 19 2
S1 U1 S1 90.863(15) 21 2
S1 U1 S1 89.137(15) 3 2
S1 U1 S1 180.00(2) 20 2
S1 U1 S1 180.0 19 .
S1 U1 S1 90.862(15) 21 .
S1 U1 S1 89.138(15) 3 .
S1 U1 S1 90.862(15) 20 .
S1 U1 S1 89.138(15) 2 .
S1 U1 Ag1 125.872(11) 19 .
S1 U1 Ag1 125.872(11) 21 .
S1 U1 Ag1 54.128(11) 3 .
S1 U1 Ag1 125.872(11) 20 .
S1 U1 Ag1 54.128(11) 2 .
S1 U1 Ag1 54.129(11) . .
S1 U1 Ag1 54.128(11) 19 19
S1 U1 Ag1 54.128(11) 21 19
S1 U1 Ag1 125.872(11) 3 19
S1 U1 Ag1 54.128(11) 20 19
S1 U1 Ag1 125.872(11) 2 19
S1 U1 Ag1 125.871(11) . 19
Ag1 U1 Ag1 180.0 . 19
S1 U1 Ba1 122.998(11) 19 .
S1 U1 Ba1 52.751(11) 21 .
S1 U1 Ba1 127.249(11) 3 .
S1 U1 Ba1 124.803(11) 20 .
S1 U1 Ba1 55.197(11) 2 .
S1 U1 Ba1 57.002(11) . .
Ag1 U1 Ba1 73.132(1) . .
Ag1 U1 Ba1 106.868(1) 19 .
S1 U1 Ba1 57.001(11) 19 19
S1 U1 Ba1 127.249(11) 21 19
S1 U1 Ba1 52.751(11) 3 19
S1 U1 Ba1 55.197(11) 20 19
S1 U1 Ba1 124.803(11) 2 19
S1 U1 Ba1 122.999(11) . 19
Ag1 U1 Ba1 106.868(1) . 19
Ag1 U1 Ba1 73.132(1) 19 19
Ba1 U1 Ba1 180.0 . 19
S1 U1 Ba1 127.249(11) 19 20
S1 U1 Ba1 55.197(11) 21 20
S1 U1 Ba1 124.803(11) 3 20
S1 U1 Ba1 57.001(11) 20 20
S1 U1 Ba1 122.999(11) 2 20
S1 U1 Ba1 52.750(11) . 20
Ag1 U1 Ba1 106.9 . 20
Ag1 U1 Ba1 73.1 19 20
Ba1 U1 Ba1 68.1 . 20
Ba1 U1 Ba1 111.944(1) 19 20
S1 U1 Ba1 52.751(11) 19 2
S1 U1 Ba1 124.803(11) 21 2
S1 U1 Ba1 55.197(11) 3 2
S1 U1 Ba1 122.999(11) 20 2
S1 U1 Ba1 57.001(11) 2 2
S1 U1 Ba1 127.250(11) . 2
Ag1 U1 Ba1 73.1 . 2
Ag1 U1 Ba1 106.9 19 2
Ba1 U1 Ba1 111.9 . 2
Ba1 U1 Ba1 68.056(1) 19 2
Ba1 U1 Ba1 180.0 20 2
S1 Ba1 S1 77.708(18) 30_455 26_455
S1 Ba1 S1 131.107(7) 30_455 34
S1 Ba1 S1 72.314(15) 26_455 34
S1 Ba1 S1 72.314(15) 30_455 21
S1 Ba1 S1 131.108(7) 26_455 21
S1 Ba1 S1 153.750(19) 34 21
S1 Ba1 S1 73.263(13) 30_455 18_554
S1 Ba1 S1 91.287(11) 26_455 18_554
S1 Ba1 S1 69.809(15) 34 18_554
S1 Ba1 S1 114.997(14) 21 18_554
S1 Ba1 S1 91.286(11) 30_455 2
S1 Ba1 S1 73.264(13) 26_455 2
S1 Ba1 S1 114.998(14) 34 2
S1 Ba1 S1 69.808(15) 21 2
S1 Ba1 S1 160.369(17) 18_554 2
S1 Ba1 S1 139.828(13) 30_455 .
S1 Ba1 S1 122.273(6) 26_455 .
S1 Ba1 S1 89.061(12) 34 .
S1 Ba1 S1 68.770(16) 21 .
S1 Ba1 S1 133.210(4) 18_554 .
S1 Ba1 S1 66.389(16) 2 .
S1 Ba1 S1 122.272(6) 30_455 17_554
S1 Ba1 S1 139.827(13) 26_455 17_554
S1 Ba1 S1 68.770(16) 34 17_554
S1 Ba1 S1 89.061(12) 21 17_554
S1 Ba1 S1 66.388(16) 18_554 17_554
S1 Ba1 S1 133.211(4) 2 17_554
S1 Ba1 S1 67.097(16) . 17_554
S1 Ba1 U1 113.659(9) 30_455 16_554
S1 Ba1 U1 101.252(9) 26_455 16_554
S1 Ba1 U1 40.592(8) 34 16_554
S1 Ba1 U1 125.835(9) 21 16_554
S1 Ba1 U1 40.438(8) 18_554 16_554
S1 Ba1 U1 153.084(9) 2 16_554
S1 Ba1 U1 97.158(8) . 16_554
S1 Ba1 U1 40.280(8) 17_554 16_554
S1 Ba1 U1 101.253(9) 30_455 .
S1 Ba1 U1 113.659(9) 26_455 .
S1 Ba1 U1 125.835(9) 34 .
S1 Ba1 U1 40.592(8) 21 .
S1 Ba1 U1 153.083(9) 18_554 .
S1 Ba1 U1 40.438(8) 2 .
S1 Ba1 U1 40.280(8) . .
S1 Ba1 U1 97.158(9) 17_554 .
U1 Ba1 U1 134.968(4) 16_554 .
S1 Ba1 Ba1 167.261(9) 30_455 27
S1 Ba1 Ba1 110.366(9) 26_455 27
S1 Ba1 Ba1 47.421(9) 34 27
S1 Ba1 Ba1 106.901(10) 21 27
S1 Ba1 Ba1 96.258(8) 18_554 27
S1 Ba1 Ba1 100.411(9) 2 27
S1 Ba1 Ba1 44.547(8) . 27
S1 Ba1 Ba1 45.280(8) 17_554 27
U1 Ba1 Ba1 56.0 16_554 27
U1 Ba1 Ba1 84.770(4) . 27
S1 Ba1 Ba1 48.943(9) 30_455 21
S1 Ba1 Ba1 82.316(9) 26_455 21
S1 Ba1 Ba1 152.624(9) 34 21
S1 Ba1 Ba1 48.891(9) 21 21
S1 Ba1 Ba1 121.972(9) 18_554 21
S1 Ba1 Ba1 45.366(8) 2 21
S1 Ba1 Ba1 96.108(8) . 21
S1 Ba1 Ba1 137.698(8) 17_554 21
U1 Ba1 Ba1 161.498(3) 16_554 21
U1 Ba1 Ba1 56.0 . 21
Ba1 Ba1 Ba1 139.985(4) 27 21
S1 Ag1 S1 147.41(2) 4 3
S1 Ag1 S1 126.876(19) 4 2
S1 Ag1 S1 78.949(14) 3 2
S1 Ag1 S1 78.949(14) 4 5
S1 Ag1 S1 86.603(19) 3 5
S1 Ag1 S1 147.41(2) 2 5
S1 Ag1 S1 78.949(14) 4 6
S1 Ag1 S1 126.876(19) 3 6
S1 Ag1 S1 86.603(19) 2 6
S1 Ag1 S1 78.949(14) 5 6
S1 Ag1 S1 86.603(19) 4 .
S1 Ag1 S1 78.949(14) 3 .
S1 Ag1 S1 78.949(14) 2 .
S1 Ag1 S1 126.876(19) 5 .
S1 Ag1 S1 147.409(19) 6 .
S1 Ag1 U1 132.770(9) 4 .
S1 Ag1 U1 47.230(9) 3 .
S1 Ag1 U1 47.230(9) 2 .
S1 Ag1 U1 132.770(9) 5 .
S1 Ag1 U1 132.770(9) 6 .
S1 Ag1 U1 47.230(9) . .
S1 Ag1 U1 47.230(9) 4 4
S1 Ag1 U1 132.770(9) 3 4
S1 Ag1 U1 132.770(9) 2 4
S1 Ag1 U1 47.230(9) 5 4
S1 Ag1 U1 47.230(9) 6 4
S1 Ag1 U1 132.770(9) . 4
U1 Ag1 U1 180.0 . 4
U1 S1 Ag1 78.641(12) . .
U1 S1 Ba1 168.588(19) . 27
Ag1 S1 Ba1 97.843(14) . 27
U1 S1 Ba1 86.659(13) . 20
Ag1 S1 Ba1 165.240(17) . 20
Ba1 S1 Ba1 96.334(13) 27 20
U1 S1 Ba1 84.365(13) . 3
Ag1 S1 Ba1 92.613(13) . 3
Ba1 S1 Ba1 106.738(13) 27 3
Ba1 S1 Ba1 87.213(12) 20 3
U1 S1 Ba1 82.719(12) . .
Ag1 S1 Ba1 90.944(12) . .
Ba1 S1 Ba1 86.509(12) 27 .
Ba1 S1 Ba1 85.830(12) 20 .
Ba1 S1 Ba1 165.654(16) 3 .

loop_
_geom_bond_atom_site_label_1
_geom_bond_atom_site_label_2
_geom_bond_distance
_geom_bond_site_symmetry_2
U1 S1 2.6094(5) 19
U1 S1 2.6094(5) 21
U1 S1 2.6094(5) 3
U1 S1 2.6094(5) 20
U1 S1 2.6094(5) 2
U1 S1 2.6094(5) .
U1 Ag1 3.48500(10) .
U1 Ag1 3.48500(10) 19
U1 Ba1 4.00350(11) .
U1 Ba1 4.00353(11) 19
U1 Ba1 4.00352(11) 20
U1 Ba1 4.00352(11) 2
Ba1 S1 3.1490(5) 30_455
Ba1 S1 3.1490(5) 26_455
Ba1 S1 3.1922(5) 34
Ba1 S1 3.1922(5) 21
Ba1 S1 3.3033(5) 18_554
Ba1 S1 3.3033(5) 2
Ba1 S1 3.3850(5) .
Ba1 S1 3.3850(5) 17_554
Ba1 U1 4.00348(12) 16_554
Ba1 Ba1 4.48062(11) 27
Ba1 Ba1 4.48067(10) 21
Ag1 S1 2.8804(5) 4
Ag1 S1 2.8804(5) 3
Ag1 S1 2.8804(5) 2
Ag1 S1 2.8804(5) 5
Ag1 S1 2.8804(5) 6
Ag1 S1 2.8804(5) .
Ag1 U1 3.48500(10) 4
S1 Ba1 3.1490(5) 27
S1 Ba1 3.1922(5) 20
S1 Ba1 3.3033(5) 3
